data_7203401
loop_
_publ_author_name
'Kamtekar, Kiran T.'
'Wang, Changsheng'
'Bettington, Sylvia'
'Batsanov, Andrei S.'
'Perepichka, Igor F.'
'Bryce, Martin R.'
'Ahn, Jin H.'
'Rabinal, Mohammad'
'Petty, Michael C.'

_publ_section_title
;
 New electroluminescent bipolar compounds for balanced charge-transport
 and tuneable colour in organic light emitting diodes:
 triphenylamine?oxadiazole?fluorene triad molecules
;
_journal_issue 39
_journal_name_full 'Journal of Materials Chemistry'
_journal_page_first 3823
_journal_paper_doi 10.1039/b604543j
_journal_volume 16
_journal_year 2006
_chemical_formula_moiety 'C43 H49 Br N2 O'
_chemical_formula_sum 'C43 H49 Br N2 O'
_chemical_formula_weight 689.75
_chemical_melting_point 407.6(5)
_chemical_name_common
;
2-(4-tert-Butylphenyl)-5-(4-(9,9-dihexyl-2-bromofluoren-7-
yl)phenyl)-1,3,4-oxadiazole
;
_chemical_name_systematic
; 2-(4-tert-Butylphenyl)-5-[4-(9,9-dihexyl-2-bromofluoren-7-
yl)phenyl]-1,3,4-oxadiazole
;
_space_group_IT_number 2
_symmetry_cell_setting triclinic
_symmetry_space_group_name_Hall '-P 1'
_symmetry_space_group_name_H-M 'P -1'
_atom_sites_solution_hydrogens geom
_atom_sites_solution_primary direct
_atom_sites_solution_secondary difmap
_audit_creation_method SHELXL-97
_cell_angle_alpha 96.10(1)
_cell_angle_beta 93.84(1)
_cell_angle_gamma 94.38(1)
_cell_formula_units_Z 2
_cell_length_a 10.945(5)
_cell_length_b 12.714(3)
_cell_length_c 13.128(4)
_cell_measurement_reflns_used 993
_cell_measurement_temperature 120(2)
_cell_measurement_theta_max 23.26
_cell_measurement_theta_min 12.08
_cell_volume 1806.0(11)
_computing_cell_refinement 'SMART version 5.625 (Bruker, 2001)'
_computing_data_collection 'SMART version 5.625 (Bruker, 2001)'
_computing_data_reduction 'SAINT version 6.02A (Bruker, 2001)'
_computing_molecular_graphics 'SHELXTL version 6.12 (Bruker, 2001)'
_computing_publication_material 'SHELXTL version 6.12 (Bruker, 2001)'
_computing_structure_refinement 'SHELXTL version 6.12 (Bruker, 2001)'
_computing_structure_solution 'SHELXTL version 6.12 (Bruker, 2001)'
_diffrn_ambient_temperature 120(2)
_diffrn_detector_area_resol_mean 5.6
_diffrn_measured_fraction_theta_full 1.000
_diffrn_measured_fraction_theta_max 1.000
_diffrn_measurement_device_type 'Bruker SMART 6K CCD area detector'
_diffrn_measurement_method '\w scans'
_diffrn_radiation_monochromator graphite
_diffrn_radiation_source 'fine-focus sealed tube'
_diffrn_radiation_type MoK\a
_diffrn_radiation_wavelength 0.71073
_diffrn_reflns_av_R_equivalents 0.0421
_diffrn_reflns_av_sigmaI/netI 0.0415
_diffrn_reflns_limit_h_max 15
_diffrn_reflns_limit_h_min -15
_diffrn_reflns_limit_k_max 17
_diffrn_reflns_limit_k_min -17
_diffrn_reflns_limit_l_max 18
_diffrn_reflns_limit_l_min -18
_diffrn_reflns_number 32533
_diffrn_reflns_theta_full 30.00
_diffrn_reflns_theta_max 30.00
_diffrn_reflns_theta_min 1.56
_exptl_absorpt_coefficient_mu 1.174
_exptl_absorpt_correction_T_max 0.8594
_exptl_absorpt_correction_T_min 0.7113
_exptl_absorpt_correction_type integration
_exptl_absorpt_process_details 'XPREP v.6.12 (Bruker,2001), R(int)=0.061 before correction'
_exptl_crystal_colour colourless
_exptl_crystal_density_diffrn 1.268
_exptl_crystal_density_meas ?
_exptl_crystal_density_method .
_exptl_crystal_description trapetsoid
_exptl_crystal_F_000 728
_exptl_crystal_size_max 0.36
_exptl_crystal_size_mid 0.30
_exptl_crystal_size_min 0.15
_refine_diff_density_max 0.517
_refine_diff_density_min -0.442
_refine_diff_density_rms 0.053
_refine_ls_extinction_method none
_refine_ls_goodness_of_fit_ref 1.032
_refine_ls_hydrogen_treatment constr
_refine_ls_matrix_type full
_refine_ls_number_parameters 447
_refine_ls_number_reflns 10531
_refine_ls_number_restraints 31
_refine_ls_restrained_S_all 1.033
_refine_ls_R_factor_all 0.0518
_refine_ls_R_factor_gt 0.0351
_refine_ls_shift/su_max 0.001
_refine_ls_shift/su_mean 0.000
_refine_ls_structure_factor_coef Fsqd
_refine_ls_weighting_details 'calc w=1/[\s^2^(Fo^2^)+(0.0505P)^2^] where P=(Fo^2^+2Fc^2^)/3'
_refine_ls_weighting_scheme calc
_refine_ls_wR_factor_gt 0.0888
_refine_ls_wR_factor_ref 0.0937
_reflns_number_gt 7932
_reflns_number_total 10531
_reflns_threshold_expression I>2\s(I)
_cod_data_source_file b604543j.txt
_cod_data_source_block (13)
_cod_depositor_comments
;
The following automatic conversions were performed:
'_symmetry_cell_setting' value 'Triclinic' changed to 'triclinic'
according to '/home/saulius/struct/CIF-dictionaries/cif_core.dic'
dictionary named 'cif_core.dic' version 2.4.1 from 2010-06-29.

Automatic conversion script
Id: cif_fix_enum 1527 2010-12-29 10:47:43Z saulius 
;
_cod_original_sg_symbol_H-M P-1
_cod_database_code 7203401

loop_
_symmetry_equiv_pos_as_xyz
'x, y, z'
'-x, -y, -z'

loop_
_atom_site_label
_atom_site_type_symbol
_atom_site_fract_x
_atom_site_fract_y
_atom_site_fract_z
_atom_site_U_iso_or_equiv
_atom_site_adp_type
_atom_site_occupancy
_atom_site_symmetry_multiplicity
_atom_site_calc_flag
_atom_site_refinement_flags
_atom_site_disorder_assembly
_atom_site_disorder_group
Br Br 0.702749(15) -0.039572(12) 0.137215(14) 0.03994(6) Uani 1 1 d . . .
O O -0.06775(9) 0.84734(7) 0.53665(7) 0.0226(2) Uani 1 1 d . . .
N1 N -0.17002(11) 0.77223(10) 0.39288(10) 0.0294(3) Uani 1 1 d . . .
N2 N -0.23040(12) 0.86014(10) 0.43066(10) 0.0310(3) Uani 1 1 d . . .
C1 C 0.53812(12) 0.12176(10) 0.16824(11) 0.0220(3) Uani 1 1 d . . .
H1 H 0.5213 0.1111 0.0958 0.026 Uiso 1 1 d R . .
C2 C 0.62136(13) 0.06296(11) 0.21778(12) 0.0260(3) Uani 1 1 d . . .
C3 C 0.64797(13) 0.07673(11) 0.32330(12) 0.0274(3) Uani 1 1 d . . .
H3 H 0.7050 0.0350 0.3546 0.033 Uiso 1 1 d R . .
C4 C 0.58989(13) 0.15195(11) 0.38280(11) 0.0242(3) Uani 1 1 d . . .
H4 H 0.6077 0.1629 0.4551 0.029 Uiso 1 1 d R . .
C5 C 0.42013(13) 0.33854(11) 0.47838(10) 0.0241(3) Uani 1 1 d . . .
H5 H 0.4684 0.3167 0.5339 0.029 Uiso 1 1 d R . .
C6 C 0.33924(13) 0.41627(11) 0.49585(10) 0.0240(3) Uani 1 1 d . . .
H6 H 0.3332 0.4480 0.5640 0.029 Uiso 1 1 d R . .
C7 C 0.26608(12) 0.44898(10) 0.41523(10) 0.0202(3) Uani 1 1 d . . .
C8 C 0.27694(11) 0.40225(10) 0.31458(10) 0.0188(2) Uani 1 1 d . . .
H8 H 0.2284 0.4235 0.2588 0.023 Uiso 1 1 d R . .
C9 C 0.38870(11) 0.27161(10) 0.19392(9) 0.0171(2) Uani 1 1 d . . .
C10 C 0.48084(11) 0.19633(10) 0.22860(10) 0.0184(2) Uani 1 1 d . . .
C11 C 0.50579(11) 0.21135(10) 0.33545(10) 0.0196(3) Uani 1 1 d . . .
C12 C 0.42955(11) 0.29302(10) 0.37806(10) 0.0190(2) Uani 1 1 d . . .
C13 C 0.35801(11) 0.32574(10) 0.29685(10) 0.0172(2) Uani 1 1 d . . .
C14 C 0.45004(11) 0.35442(10) 0.13047(10) 0.0190(2) Uani 1 1 d . . .
H141 H 0.4806 0.3161 0.0689 0.025 Uiso 1 1 d R . .
H142 H 0.3866 0.3994 0.1064 0.025 Uiso 1 1 d R . .
C15 C 0.55617(12) 0.42642(10) 0.18740(10) 0.0216(3) Uani 1 1 d . . .
H151 H 0.5243 0.4713 0.2443 0.028 Uiso 1 1 d R . .
H152 H 0.6161 0.3819 0.2179 0.028 Uiso 1 1 d R . .
C16 C 0.62183(12) 0.49763(11) 0.11854(11) 0.0235(3) Uani 1 1 d . . .
H161 H 0.5620 0.5416 0.0873 0.031 Uiso 1 1 d R . .
H162 H 0.6552 0.4530 0.0623 0.031 Uiso 1 1 d R . .
C17 C 0.72614(14) 0.56983(12) 0.17749(12) 0.0328(3) Uani 1 1 d . A .
H171 H 0.6915 0.6147 0.2329 0.043 Uiso 1 1 d R . .
H172 H 0.7838 0.5251 0.2105 0.043 Uiso 1 1 d R . .
C18 C 0.79852(16) 0.64104(14) 0.11364(15) 0.0430(4) Uani 1 1 d . . .
H18 H 0.7447 0.6838 0.0786 0.056 Uiso 1 1 d R A .
H18A H 0.8548 0.6879 0.1599 0.052 Uiso 0.820(2) 1 d PR A 1
H18B H 0.8271 0.5937 0.0602 0.052 Uiso 0.180(2) 1 d PR A 2
C19A C 0.8732(2) 0.57888(19) 0.0410(2) 0.0497(6) Uani 0.820(2) 1 d P A 1
H191 H 0.9189 0.6273 0.0011 0.075 Uiso 0.820(2) 1 d PR A 1
H192 H 0.8181 0.5284 -0.0056 0.075 Uiso 0.820(2) 1 d PR A 1
H193 H 0.9311 0.5401 0.0798 0.075 Uiso 0.820(2) 1 d PR A 1
C19B C 0.9001(9) 0.7085(7) 0.1429(8) 0.039(2) Uiso 0.180(2) 1 d P A 2
H194 H 0.9289 0.7442 0.0853 0.059 Uiso 0.180(2) 1 d PR A 2
H195 H 0.9660 0.6698 0.1713 0.059 Uiso 0.180(2) 1 d PR A 2
H196 H 0.8767 0.7615 0.1962 0.059 Uiso 0.180(2) 1 d PR A 2
C20 C 0.27542(11) 0.21442(10) 0.12996(10) 0.0188(2) Uani 1 1 d . . .
H201 H 0.2174 0.2679 0.1152 0.024 Uiso 1 1 d R . .
H202 H 0.3019 0.1836 0.0634 0.024 Uiso 1 1 d R . .
C21 C 0.20676(12) 0.12671(10) 0.17918(10) 0.0218(3) Uani 1 1 d . . .
H211 H 0.1869 0.1550 0.2487 0.028 Uiso 1 1 d R . .
H212 H 0.2609 0.0687 0.1867 0.028 Uiso 1 1 d R . .
C22 C 0.08798(12) 0.08164(11) 0.11622(11) 0.0250(3) Uani 1 1 d . . .
H221 H 0.1087 0.0533 0.0469 0.033 Uiso 1 1 d R . .
H222 H 0.0514 0.0215 0.1492 0.033 Uiso 1 1 d R . .
C23 C -0.00851(13) 0.16139(11) 0.10457(11) 0.0268(3) Uani 1 1 d . . .
H231 H 0.0255 0.2186 0.0664 0.035 Uiso 1 1 d R . .
H232 H -0.0813 0.1250 0.0629 0.035 Uiso 1 1 d R . .
C24 C -0.04958(14) 0.21134(13) 0.20583(13) 0.0335(3) Uani 1 1 d . . .
H241 H -0.0821 0.1545 0.2451 0.043 Uiso 1 1 d R . .
H242 H 0.0223 0.2501 0.2469 0.043 Uiso 1 1 d R . .
C25 C -0.14816(16) 0.28779(14) 0.18987(15) 0.0429(4) Uani 1 1 d . . .
H251 H -0.1162 0.3445 0.1513 0.057(3) Uiso 1 1 d R . .
H252 H -0.1711 0.3188 0.2567 0.057(3) Uiso 1 1 d R . .
H253 H -0.2206 0.2492 0.1512 0.057(3) Uiso 1 1 d R . .
C26 C 0.17810(12) 0.53063(10) 0.43236(10) 0.0210(3) Uani 1 1 d . . .
C27 C 0.20526(12) 0.62128(11) 0.50255(11) 0.0242(3) Uani 1 1 d . . .
H27 H 0.2808 0.6296 0.5437 0.029 Uiso 1 1 d R . .
C28 C 0.12322(13) 0.69947(11) 0.51307(11) 0.0248(3) Uani 1 1 d . . .
H28 H 0.1430 0.7607 0.5611 0.030 Uiso 1 1 d R . .
C29 C 0.01249(12) 0.68798(10) 0.45325(10) 0.0218(3) Uani 1 1 d . . .
C30 C -0.01693(13) 0.59617(11) 0.38490(11) 0.0250(3) Uani 1 1 d . . .
H30 H -0.0936 0.5868 0.3453 0.030 Uiso 1 1 d R . .
C31 C 0.06484(12) 0.51942(11) 0.37489(10) 0.0238(3) Uani 1 1 d . . .
H31 H 0.0438 0.4575 0.3279 0.029 Uiso 1 1 d R . .
C32 C -0.07638(12) 0.76769(10) 0.45730(10) 0.0224(3) Uani 1 1 d . . .
C33 C -0.16806(13) 0.90083(10) 0.51418(11) 0.0238(3) Uani 1 1 d . . .
C34 C -0.19670(13) 0.99026(10) 0.58529(11) 0.0243(3) Uani 1 1 d . A .
C35 C -0.10636(15) 1.05282(11) 0.64891(11) 0.0286(3) Uani 1 1 d . . .
H35 H -0.0226 1.0392 0.6451 0.034 Uiso 1 1 d R . .
C36 C -0.13822(16) 1.13494(12) 0.71780(12) 0.0328(3) Uani 1 1 d . A .
H36 H -0.0754 1.1778 0.7598 0.039 Uiso 1 1 d R . .
C37 C -0.26044(16) 1.15547(11) 0.72666(12) 0.0329(4) Uani 1 1 d D . .
C38 C -0.34952(15) 1.09244(12) 0.66191(12) 0.0332(3) Uani 1 1 d . A .
H38 H -0.4334 1.1056 0.6659 0.040 Uiso 1 1 d R . .
C39 C -0.31897(14) 1.01111(12) 0.59173(12) 0.0289(3) Uani 1 1 d . . .
H39 H -0.3814 0.9697 0.5481 0.035 Uiso 1 1 d R A .
C40A C -0.2923(2) 1.24149(16) 0.80949(16) 0.0296(5) Uani 0.820(2) 1 d PD A 1
C41A C -0.3835(2) 1.31060(18) 0.76057(18) 0.0522(7) Uani 0.820(2) 1 d PD A 1
H411 H -0.3437 1.3443 0.7062 0.078 Uiso 0.820(2) 1 d PR A 1
H412 H -0.4043 1.3654 0.8133 0.078 Uiso 0.820(2) 1 d PR A 1
H413 H -0.4586 1.2683 0.7312 0.078 Uiso 0.820(2) 1 d PR A 1
C42A C -0.3512(2) 1.18461(18) 0.89365(16) 0.0406(5) Uani 0.820(2) 1 d PD A 1
H421 H -0.2905 1.1402 0.9212 0.061 Uiso 0.820(2) 1 d PR A 1
H422 H -0.4258 1.1401 0.8669 0.061 Uiso 0.820(2) 1 d PR A 1
H423 H -0.3712 1.2377 0.9484 0.061 Uiso 0.820(2) 1 d PR A 1
C43A C -0.1817(2) 1.31433(17) 0.85875(18) 0.0485(6) Uani 0.820(2) 1 d PD A 1
H431 H -0.1231 1.2708 0.8905 0.073 Uiso 0.820(2) 1 d PR A 1
H432 H -0.2078 1.3668 0.9113 0.073 Uiso 0.820(2) 1 d PR A 1
H433 H -0.1424 1.3510 0.8060 0.073 Uiso 0.820(2) 1 d PR A 1
C40B C -0.3372(7) 1.2343(7) 0.7947(7) 0.022(2) Uiso 0.180(2) 1 d PD A 2
C41B C -0.2884(11) 1.2095(10) 0.9017(8) 0.056(3) Uiso 0.180(2) 1 d PD A 2
H414 H -0.3068 1.1324 0.8967 0.084 Uiso 0.180(2) 1 d PR A 2
H415 H -0.3475 1.2446 0.9437 0.084 Uiso 0.180(2) 1 d PR A 2
H416 H -0.2051 1.2284 0.9337 0.084 Uiso 0.180(2) 1 d PR A 2
C42B C -0.2771(9) 1.3433(7) 0.7797(8) 0.048(3) Uiso 0.180(2) 1 d PD A 2
H424 H -0.2790 1.3399 0.7047 0.072 Uiso 0.180(2) 1 d PR A 2
H425 H -0.1971 1.3759 0.8100 0.072 Uiso 0.180(2) 1 d PR A 2
H426 H -0.3421 1.3860 0.8046 0.072 Uiso 0.180(2) 1 d PR A 2
C43B C -0.4748(7) 1.2365(8) 0.7911(8) 0.042(2) Uiso 0.180(2) 1 d PD A 2
H434 H -0.5115 1.1686 0.8085 0.063 Uiso 0.180(2) 1 d PR A 2
H435 H -0.5001 1.2448 0.7196 0.063 Uiso 0.180(2) 1 d PR A 2
H436 H -0.5026 1.2947 0.8365 0.063 Uiso 0.180(2) 1 d PR A 2

loop_
_atom_site_aniso_label
_atom_site_aniso_U_11
_atom_site_aniso_U_22
_atom_site_aniso_U_33
_atom_site_aniso_U_23
_atom_site_aniso_U_13
_atom_site_aniso_U_12
Br 0.03863(10) 0.03322(9) 0.04841(11) -0.00703(7) 0.00693(7) 0.01892(7)
O 0.0264(5) 0.0198(4) 0.0221(5) -0.0002(4) 0.0045(4) 0.0068(4)
N1 0.0330(7) 0.0268(6) 0.0284(7) -0.0022(5) -0.0019(5) 0.0138(5)
N2 0.0365(7) 0.0268(6) 0.0308(7) -0.0007(5) 0.0007(5) 0.0157(5)
C1 0.0221(6) 0.0207(6) 0.0232(7) -0.0001(5) 0.0034(5) 0.0036(5)
C2 0.0245(7) 0.0194(6) 0.0343(8) -0.0011(5) 0.0051(6) 0.0059(5)
C3 0.0245(7) 0.0232(7) 0.0353(8) 0.0049(6) -0.0017(6) 0.0087(5)
C4 0.0240(7) 0.0246(7) 0.0244(7) 0.0038(5) -0.0020(5) 0.0056(5)
C5 0.0264(7) 0.0279(7) 0.0180(6) 0.0018(5) -0.0019(5) 0.0070(5)
C6 0.0261(7) 0.0285(7) 0.0171(6) -0.0016(5) 0.0015(5) 0.0053(5)
C7 0.0189(6) 0.0204(6) 0.0207(6) -0.0013(5) 0.0016(5) 0.0031(5)
C8 0.0182(6) 0.0202(6) 0.0178(6) 0.0010(5) -0.0007(5) 0.0036(5)
C9 0.0169(6) 0.0175(6) 0.0168(6) 0.0007(5) 0.0008(4) 0.0032(5)
C10 0.0170(6) 0.0168(6) 0.0212(6) 0.0015(5) 0.0015(5) 0.0016(5)
C11 0.0182(6) 0.0181(6) 0.0226(7) 0.0021(5) 0.0011(5) 0.0029(5)
C12 0.0186(6) 0.0188(6) 0.0198(6) 0.0024(5) 0.0009(5) 0.0033(5)
C13 0.0177(6) 0.0165(6) 0.0171(6) 0.0009(4) 0.0014(5) 0.0011(4)
C14 0.0188(6) 0.0199(6) 0.0183(6) 0.0017(5) 0.0015(5) 0.0022(5)
C15 0.0201(6) 0.0227(6) 0.0214(6) 0.0034(5) -0.0024(5) 0.0006(5)
C16 0.0219(6) 0.0240(7) 0.0238(7) 0.0035(5) -0.0009(5) -0.0007(5)
C17 0.0296(8) 0.0295(8) 0.0371(9) 0.0085(6) -0.0103(6) -0.0074(6)
C18 0.0371(9) 0.0334(9) 0.0568(11) 0.0100(8) 0.0004(8) -0.0122(7)
C19A 0.0330(11) 0.0493(13) 0.0696(17) 0.0227(12) 0.0106(11) -0.0067(10)
C20 0.0188(6) 0.0196(6) 0.0175(6) -0.0001(5) 0.0005(5) 0.0017(5)
C21 0.0218(6) 0.0195(6) 0.0241(7) 0.0040(5) 0.0002(5) 0.0009(5)
C22 0.0231(7) 0.0216(6) 0.0292(7) 0.0006(5) 0.0011(5) -0.0013(5)
C23 0.0204(7) 0.0287(7) 0.0304(8) 0.0038(6) -0.0025(5) -0.0006(5)
C24 0.0263(7) 0.0369(8) 0.0360(9) -0.0017(7) -0.0023(6) 0.0071(6)
C25 0.0317(9) 0.0437(10) 0.0528(11) -0.0020(8) 0.0008(8) 0.0130(7)
C26 0.0218(6) 0.0219(6) 0.0193(6) -0.0003(5) 0.0034(5) 0.0049(5)
C27 0.0202(6) 0.0273(7) 0.0236(7) -0.0044(5) -0.0012(5) 0.0050(5)
C28 0.0253(7) 0.0229(6) 0.0247(7) -0.0059(5) 0.0018(5) 0.0039(5)
C29 0.0236(6) 0.0211(6) 0.0212(7) 0.0006(5) 0.0043(5) 0.0057(5)
C30 0.0231(7) 0.0273(7) 0.0235(7) -0.0028(5) -0.0021(5) 0.0057(5)
C31 0.0246(7) 0.0236(7) 0.0217(7) -0.0053(5) 0.0001(5) 0.0048(5)
C32 0.0263(7) 0.0199(6) 0.0210(6) -0.0003(5) 0.0038(5) 0.0043(5)
C33 0.0282(7) 0.0212(6) 0.0242(7) 0.0055(5) 0.0065(5) 0.0078(5)
C34 0.0335(7) 0.0189(6) 0.0233(7) 0.0058(5) 0.0106(6) 0.0077(5)
C35 0.0358(8) 0.0231(7) 0.0285(7) 0.0036(6) 0.0110(6) 0.0037(6)
C36 0.0491(9) 0.0223(7) 0.0280(8) 0.0025(6) 0.0110(7) 0.0026(6)
C37 0.0571(10) 0.0207(7) 0.0250(7) 0.0069(6) 0.0176(7) 0.0113(7)
C38 0.0418(9) 0.0305(8) 0.0331(8) 0.0112(6) 0.0166(7) 0.0170(7)
C39 0.0342(8) 0.0260(7) 0.0297(8) 0.0076(6) 0.0090(6) 0.0104(6)
C40A 0.0369(13) 0.0264(10) 0.0269(11) -0.0006(7) 0.0101(10) 0.0101(9)
C41A 0.0736(18) 0.0391(12) 0.0471(14) -0.0030(10) 0.0091(12) 0.0325(12)
C42A 0.0515(14) 0.0415(12) 0.0299(11) -0.0017(9) 0.0207(10) 0.0044(11)
C43A 0.0584(15) 0.0355(11) 0.0484(14) -0.0160(10) 0.0211(11) -0.0022(10)

loop_
_atom_type_symbol
_atom_type_description
_atom_type_scat_dispersion_real
_atom_type_scat_dispersion_imag
_atom_type_scat_source
C C 0.0033 0.0016 'International Tables Vol C Tables 4.2.6.8 and 6.1.1.4'
H H 0.0000 0.0000 'International Tables Vol C Tables 4.2.6.8 and 6.1.1.4'
N N 0.0061 0.0033 'International Tables Vol C Tables 4.2.6.8 and 6.1.1.4'
O O 0.0106 0.0060 'International Tables Vol C Tables 4.2.6.8 and 6.1.1.4'
Br Br -0.2901 2.4595 'International Tables Vol C Tables 4.2.6.8 and 6.1.1.4'

loop_
_exptl_crystal_face_index_h
_exptl_crystal_face_index_k
_exptl_crystal_face_index_l
_exptl_crystal_face_perp_dist
0.00 -1.00 0.00 0.1500
0.00 1.00 0.00 0.1500
-1.00 0.00 -1.00 0.0800
0.00 0.00 -1.00 0.0700
0.00 0.00 1.00 0.0800
3.00 1.00 0.00 0.1600

loop_
_geom_angle_atom_site_label_1
_geom_angle_atom_site_label_2
_geom_angle_atom_site_label_3
_geom_angle
_geom_angle_site_symmetry_1
_geom_angle_site_symmetry_3
_geom_angle_publ_flag
C32 O C33 102.13(10) . . ?
C32 N1 N2 106.21(11) . . ?
C33 N2 N1 106.29(11) . . ?
C10 C1 C2 117.48(13) . . ?
C3 C2 C1 122.61(12) . . ?
C3 C2 Br 118.72(10) . . ?
C1 C2 Br 118.67(11) . . ?
C2 C3 C4 119.23(13) . . ?
C3 C4 C11 119.40(13) . . ?
C6 C5 C12 119.04(12) . . ?
C5 C6 C7 121.49(12) . . ?
C6 C7 C8 118.65(12) . . ?
C6 C7 C26 122.35(12) . . ?
C8 C7 C26 119.00(12) . . ?
C13 C8 C7 120.00(12) . . ?
C13 C9 C10 100.88(10) . . ?
C13 C9 C20 112.99(10) . . ?
C10 C9 C20 113.33(10) . . ?
C13 C9 C14 109.95(10) . . ?
C10 C9 C14 110.87(10) . . ?
C20 C9 C14 108.66(10) . . ?
C1 C10 C11 120.96(12) . . ?
C1 C10 C9 127.97(12) . . ?
C11 C10 C9 111.06(11) . . ?
C4 C11 C10 120.32(12) . . ?
C4 C11 C12 131.33(12) . . ?
C10 C11 C12 108.34(11) . . ?
C5 C12 C13 120.02(12) . . ?
C5 C12 C11 131.82(12) . . ?
C13 C12 C11 108.16(11) . . ?
C8 C13 C12 120.79(12) . . ?
C8 C13 C9 127.75(12) . . ?
C12 C13 C9 111.37(11) . . ?
C15 C14 C9 115.27(11) . . ?
C16 C15 C14 113.05(11) . . ?
C15 C16 C17 112.03(12) . . ?
C18 C17 C16 115.26(14) . . ?
C19B C18 C19A 88.7(4) . . ?
C19B C18 C17 128.8(4) . . ?
C19A C18 C17 111.75(15) . . ?
C21 C20 C9 115.69(11) . . ?
C20 C21 C22 112.57(11) . . ?
C23 C22 C21 114.75(11) . . ?
C24 C23 C22 114.28(12) . . ?
C23 C24 C25 112.17(14) . . ?
C27 C26 C31 118.06(12) . . ?
C27 C26 C7 122.31(12) . . ?
C31 C26 C7 119.60(12) . . ?
C28 C27 C26 120.99(13) . . ?
C29 C28 C27 119.98(13) . . ?
C28 C29 C30 119.41(12) . . ?
C28 C29 C32 123.30(12) . . ?
C30 C29 C32 117.29(12) . . ?
C31 C30 C29 120.18(13) . . ?
C30 C31 C26 121.35(13) . . ?
N1 C32 O 112.59(12) . . ?
N1 C32 C29 126.99(12) . . ?
O C32 C29 120.40(12) . . ?
N2 C33 O 112.77(12) . . ?
N2 C33 C34 127.60(13) . . ?
O C33 C34 119.55(12) . . ?
C39 C34 C35 119.14(13) . . ?
C39 C34 C33 118.59(14) . . ?
C35 C34 C33 122.23(13) . . ?
C36 C35 C34 120.28(15) . . ?
C35 C36 C37 121.28(16) . . ?
C36 C37 C38 117.61(14) . . ?
C36 C37 C40A 119.55(17) . . ?
C38 C37 C40A 122.78(17) . . ?
C36 C37 C40B 138.2(3) . . ?
C38 C37 C40B 104.1(3) . . ?
C40A C37 C40B 18.7(3) . . ?
C39 C38 C37 121.76(15) . . ?
C38 C39 C34 119.91(15) . . ?
C43A C40A C41A 107.96(19) . . ?
C43A C40A C42A 108.49(19) . . ?
C41A C40A C42A 110.4(2) . . ?
C43A C40A C37 114.17(18) . . ?
C41A C40A C37 108.55(18) . . ?
C42A C40A C37 107.24(16) . . ?
C43B C40B C42B 110.2(7) . . ?
C43B C40B C41B 109.7(8) . . ?
C42B C40B C41B 106.6(8) . . ?
C43B C40B C37 127.3(7) . . ?
C42B C40B C37 102.7(7) . . ?
C41B C40B C37 98.4(7) . . ?

loop_
_geom_bond_atom_site_label_1
_geom_bond_atom_site_label_2
_geom_bond_distance
_geom_bond_site_symmetry_2
_geom_bond_publ_flag
Br C2 1.9031(14) . ?
O C32 1.3667(16) . ?
O C33 1.3668(16) . ?
N1 C32 1.2932(19) . ?
N1 N2 1.4040(16) . ?
N2 C33 1.2886(19) . ?
C1 C10 1.3847(18) . ?
C1 C2 1.3929(19) . ?
C2 C3 1.386(2) . ?
C3 C4 1.3890(19) . ?
C4 C11 1.3904(18) . ?
C5 C6 1.3877(19) . ?
C5 C12 1.3947(18) . ?
C6 C7 1.4018(19) . ?
C7 C8 1.4064(18) . ?
C7 C26 1.4792(18) . ?
C8 C13 1.3781(17) . ?
C9 C13 1.5201(17) . ?
C9 C10 1.5228(17) . ?
C9 C20 1.5376(18) . ?
C9 C14 1.5513(18) . ?
C10 C11 1.4009(19) . ?
C11 C12 1.4693(17) . ?
C12 C13 1.3983(18) . ?
C14 C15 1.5237(18) . ?
C15 C16 1.5215(19) . ?
C16 C17 1.5217(19) . ?
C17 C18 1.513(2) . ?
C18 C19B 1.359(9) . ?
C18 C19A 1.498(3) . ?
C20 C21 1.5218(18) . ?
C21 C22 1.5309(19) . ?
C22 C23 1.530(2) . ?
C23 C24 1.522(2) . ?
C24 C25 1.525(2) . ?
C26 C27 1.3967(18) . ?
C26 C31 1.3968(19) . ?
C27 C28 1.3918(19) . ?
C28 C29 1.389(2) . ?
C29 C30 1.3974(19) . ?
C29 C32 1.4567(18) . ?
C30 C31 1.3756(19) . ?
C33 C34 1.4597(19) . ?
C34 C39 1.390(2) . ?
C34 C35 1.391(2) . ?
C35 C36 1.388(2) . ?
C36 C37 1.392(2) . ?
C37 C38 1.393(2) . ?
C37 C40A 1.535(2) . ?
C37 C40B 1.596(9) . ?
C38 C39 1.386(2) . ?
C40A C43A 1.529(3) . ?
C40A C41A 1.532(3) . ?
C40A C42A 1.534(3) . ?
C40B C43B 1.506(10) . ?
C40B C42B 1.527(10) . ?
C40B C41B 1.541(11) . ?

loop_
_geom_torsion_atom_site_label_1
_geom_torsion_atom_site_label_2
_geom_torsion_atom_site_label_3
_geom_torsion_atom_site_label_4
_geom_torsion
_geom_torsion_site_symmetry_1
_geom_torsion_site_symmetry_2
_geom_torsion_site_symmetry_3
_geom_torsion_site_symmetry_4
_geom_torsion_publ_flag
C19A C18 C17 C16 -68.9(2) . . . . ?
C18 C17 C16 C15 178.31(14) . . . . ?
C17 C16 C15 C14 179.16(12) . . . . ?
C16 C15 C14 C9 173.68(11) . . . . ?
C15 C14 C9 C20 173.77(10) . . . . ?
C14 C9 C20 C21 177.57(10) . . . . ?
C9 C20 C21 C22 173.98(11) . . . . ?
C20 C21 C22 C23 -62.83(16) . . . . ?
C21 C22 C23 C24 -58.47(17) . . . . ?
C22 C23 C24 C25 -178.44(13) . . . . ?
C19B C18 C17 C16 -175.7(5) . . . . ?
C6 C7 C26 C27 39.8(2) . . . . ?
C28 C29 C32 O -14.8(2) . . . . ?
O C33 C34 C35 28.4(2) . . . . ?
C36 C37 C40A C43A 13.5(2) . . . . ?
C36 C37 C40B C43B -177.1(6) . . . . ?
